data_4082398
loop_
_publ_author_name
'Tang, Xiao-Yan'
'Igarashi, Atsushi'
'Sun, Wen-Hua'
'Inagaki, Akiko'
'Liu, Jingyu'
'Zhang, Wenjuan'
'Li, Yue-Sheng'
'Nomura, Kotohiro'

_publ_section_title
;
 Synthesis of (Imido)vanadium(V) Complexes Containing
 8-(2,6-Dimethylanilide)-5,6,7-trihydroquinoline Ligands: Highly Active
 Catalyst Precursors for Ethylene Dimerization
;
_journal_issue 4
_journal_name_full Organometallics
_journal_page_first 1053
_journal_paper_doi 10.1021/om401119y
_journal_volume 33
_journal_year 2014
_chemical_formula_moiety '2(C27 H34 Cl2 N3 V), C H2 Cl2'
_chemical_formula_sum 'C55 H70 Cl6 N6 V2'
_chemical_formula_weight 1129.75
_chemical_name_systematic
; 
 ? 
;
_space_group_IT_number 15
_symmetry_cell_setting monoclinic
_symmetry_space_group_name_Hall '-C 2yc'
_symmetry_space_group_name_H-M 'C 1 2/c 1'
_atom_sites_solution_hydrogens geom
_atom_sites_solution_primary direct
_atom_sites_solution_secondary difmap
_audit_creation_method SHELXL-97
_cell_angle_alpha 90.00
_cell_angle_beta 104.380(6)
_cell_angle_gamma 90.00
_cell_formula_units_Z 4
_cell_length_a 32.189(5)
_cell_length_b 10.1323(16)
_cell_length_c 16.883(3)
_cell_measurement_reflns_used 6023
_cell_measurement_temperature 93(2)
_cell_measurement_theta_max 27.49
_cell_measurement_theta_min 2.51
_cell_volume 5333.9(15)
_computing_structure_refinement 'SHELXL-97 (Sheldrick, 1997)'
_computing_structure_solution 'SHELXS-97 (Sheldrick, 1990)'
_diffrn_ambient_temperature 93(2)
_diffrn_detector_area_resol_mean 13.653
_diffrn_measured_fraction_theta_full 0.993
_diffrn_measured_fraction_theta_max 0.993
_diffrn_measurement_device_type 'Rigaku XtaLAB mini'
_diffrn_measurement_method \w
_diffrn_radiation_monochromator graphite
_diffrn_radiation_source 'fine-focus sealed tube'
_diffrn_radiation_type MoK\a
_diffrn_radiation_wavelength 0.71075
_diffrn_reflns_av_R_equivalents 0.0431
_diffrn_reflns_av_sigmaI/netI 0.0495
_diffrn_reflns_limit_h_max 41
_diffrn_reflns_limit_h_min -41
_diffrn_reflns_limit_k_max 13
_diffrn_reflns_limit_k_min -13
_diffrn_reflns_limit_l_max 18
_diffrn_reflns_limit_l_min -21
_diffrn_reflns_number 18194
_diffrn_reflns_theta_full 27.51
_diffrn_reflns_theta_max 27.51
_diffrn_reflns_theta_min 2.51
_exptl_absorpt_coefficient_mu 0.695
_exptl_absorpt_correction_T_max 0.8911
_exptl_absorpt_correction_T_min 0.8736
_exptl_absorpt_correction_type multi-scan
_exptl_absorpt_process_details 'REQAB (Rigaku, 1998)'
_exptl_crystal_colour yellow
_exptl_crystal_density_diffrn 1.407
_exptl_crystal_density_method 'not measured'
_exptl_crystal_description block
_exptl_crystal_F_000 2360
_exptl_crystal_size_max 0.20
_exptl_crystal_size_mid 0.19
_exptl_crystal_size_min 0.17
_refine_diff_density_max 0.805
_refine_diff_density_min -0.987
_refine_diff_density_rms 0.102
_refine_ls_extinction_method none
_refine_ls_goodness_of_fit_ref 1.071
_refine_ls_hydrogen_treatment mixed
_refine_ls_matrix_type full
_refine_ls_number_parameters 421
_refine_ls_number_reflns 6084
_refine_ls_number_restraints 0
_refine_ls_restrained_S_all 1.071
_refine_ls_R_factor_all 0.0771
_refine_ls_R_factor_gt 0.0570
_refine_ls_shift/su_max 0.000
_refine_ls_shift/su_mean 0.000
_refine_ls_structure_factor_coef Fsqd
_refine_ls_weighting_details 'calc w=1/[\s^2^(Fo^2^)+(0.0843P)^2^+14.3498P] where P=(Fo^2^+2Fc^2^)/3'
_refine_ls_weighting_scheme calc
_refine_ls_wR_factor_gt 0.1442
_refine_ls_wR_factor_ref 0.1660
_reflns_number_gt 4614
_reflns_number_total 6084
_reflns_threshold_expression >2sigma(I)
_cod_data_source_file om401119y_si_002.cif
_cod_data_source_block complex3
_cod_database_code 4082398

loop_
_symmetry_equiv_pos_as_xyz
'x, y, z'
'-x, y, -z+1/2'
'x+1/2, y+1/2, z'
'-x+1/2, y+1/2, -z+1/2'
'-x, -y, -z'
'x, -y, z-1/2'
'-x+1/2, -y+1/2, -z'
'x+1/2, -y+1/2, z-1/2'

loop_
_atom_site_label
_atom_site_type_symbol
_atom_site_fract_x
_atom_site_fract_y
_atom_site_fract_z
_atom_site_U_iso_or_equiv
_atom_site_adp_type
_atom_site_occupancy
_atom_site_symmetry_multiplicity
_atom_site_calc_flag
_atom_site_refinement_flags
_atom_site_disorder_assembly
_atom_site_disorder_group
V1 V 0.335874(16) 0.61773(5) 0.32725(3) 0.01640(15) Uani 1 1 d . A .
N1 N 0.36498(8) 0.6718(2) 0.26650(15) 0.0169(5) Uani 1 1 d . . .
N2 N 0.29694(8) 0.5629(3) 0.41255(16) 0.0233(6) Uani 1 1 d . A .
N3 N 0.35669(8) 0.7329(2) 0.41354(15) 0.0167(5) Uani 1 1 d . . .
Cl2 Cl 0.27143(2) 0.66608(8) 0.24065(5) 0.0247(2) Uani 1 1 d . . .
Cl1 Cl 0.35962(3) 0.40695(8) 0.33884(5) 0.0267(2) Uani 1 1 d . . .
C1 C 0.38316(9) 0.7117(3) 0.20109(17) 0.0158(6) Uani 1 1 d . . .
C2 C 0.37670(11) 0.5974(3) 0.1399(2) 0.0225(6) Uani 1 1 d . . .
H2 H 0.3460(14) 0.577(4) 0.121(3) 0.036(11) Uiso 1 1 d . . .
C3 C 0.35861(10) 0.8335(3) 0.15956(19) 0.0210(6) Uani 1 1 d . . .
H3 H 0.3271(12) 0.812(4) 0.142(2) 0.027(10) Uiso 1 1 d . . .
C4 C 0.43095(10) 0.7449(3) 0.23056(19) 0.0209(6) Uani 1 1 d . . .
H5 H 0.4345(12) 0.822(4) 0.272(2) 0.027(10) Uiso 1 1 d . . .
C5 C 0.39371(11) 0.6375(3) 0.0661(2) 0.0237(7) Uani 1 1 d . . .
H7 H 0.3904(14) 0.567(5) 0.028(3) 0.049(13) Uiso 1 1 d . . .
C6 C 0.36916(11) 0.7578(4) 0.0249(2) 0.0252(7) Uani 1 1 d . . .
H8 H 0.3366(11) 0.738(4) 0.005(2) 0.020(9) Uiso 1 1 d . . .
C7 C 0.37542(11) 0.8723(3) 0.0853(2) 0.0231(7) Uani 1 1 d . . .
H10 H 0.3607(11) 0.960(4) 0.059(2) 0.021(9) Uiso 1 1 d . . .
C8 C 0.42301(11) 0.9053(3) 0.1147(2) 0.0240(7) Uani 1 1 d . . .
H11 H 0.4261(15) 0.979(5) 0.148(3) 0.054(14) Uiso 1 1 d . . .
H12 H 0.4346(12) 0.947(4) 0.068(3) 0.032(10) Uiso 1 1 d . . .
C9 C 0.44757(10) 0.7855(4) 0.1557(2) 0.0250(7) Uani 1 1 d . . .
H13 H 0.4768(11) 0.807(3) 0.176(2) 0.013(8) Uiso 1 1 d . . .
C10 C 0.44142(11) 0.6710(4) 0.0944(2) 0.0287(7) Uani 1 1 d . . .
H14 H 0.4556(14) 0.590(5) 0.118(3) 0.039(12) Uiso 1 1 d . . .
C11 C 0.26923(10) 0.4610(3) 0.4057(2) 0.0245(7) Uani 1 1 d . . .
H16 H 0.2651(12) 0.403(4) 0.360(2) 0.024(9) Uiso 1 1 d . . .
C12 C 0.25025(10) 0.4310(4) 0.4682(2) 0.0254(7) Uani 1 1 d . . .
C13 C 0.26018(10) 0.5045(3) 0.5389(2) 0.0238(7) Uani 1 1 d . . .
H18 H 0.2480(10) 0.482(3) 0.581(2) 0.014(8) Uiso 1 1 d . . .
C14 C 0.28832(10) 0.6113(3) 0.54649(19) 0.0219(6) Uani 1 1 d . A .
C15 C 0.30132(11) 0.6891(4) 0.6244(2) 0.0253(7) Uani 1 1 d . A .
H19 H 0.2771(14) 0.735(4) 0.632(3) 0.037(11) Uiso 1 1 d . . .
C16 C 0.33694(11) 0.7903(3) 0.6267(2) 0.0275(7) Uiso 1 1 d . . .
C17A C 0.36453(12) 0.7612(4) 0.5672(2) 0.0193(10) Uiso 0.848(11) 1 d P A 1
C18A C 0.33515(12) 0.7522(4) 0.4809(2) 0.0173(10) Uiso 0.848(11) 1 d P A 1
C20 C 0.38883(9) 0.8303(3) 0.41159(18) 0.0177(6) Uani 1 1 d . A .
C21 C 0.37652(9) 0.9550(3) 0.37750(18) 0.0196(6) Uani 1 1 d . . .
C22 C 0.40869(10) 1.0452(3) 0.37248(19) 0.0217(6) Uani 1 1 d . A .
H21 H 0.4009(10) 1.129(3) 0.346(2) 0.014(8) Uiso 1 1 d . . .
C23 C 0.45133(10) 1.0133(3) 0.4007(2) 0.0240(7) Uani 1 1 d . . .
H22 H 0.4738(10) 1.075(3) 0.3924(19) 0.008(7) Uiso 1 1 d . . .
C24 C 0.46281(10) 0.8900(3) 0.43453(19) 0.0223(6) Uani 1 1 d . A .
H23 H 0.4935(12) 0.862(4) 0.454(2) 0.024(9) Uiso 1 1 d . . .
C25 C 0.43214(10) 0.7958(3) 0.43993(18) 0.0207(6) Uani 1 1 d . . .
C26 C 0.33043(11) 0.9948(4) 0.3461(2) 0.0243(7) Uani 1 1 d . A .
H24 H 0.3174(11) 0.928(4) 0.329(2) 0.013(8) Uiso 1 1 d . . .
H25 H 0.3275(15) 1.056(5) 0.310(3) 0.047(13) Uiso 1 1 d . . .
H26 H 0.3218(14) 1.043(5) 0.390(3) 0.049(13) Uiso 1 1 d . . .
C27 C 0.44593(11) 0.6611(4) 0.4722(2) 0.0276(7) Uani 1 1 d . A .
H27 H 0.4399(18) 0.645(6) 0.521(4) 0.071(17) Uiso 1 1 d . . .
H29 H 0.4789(17) 0.646(5) 0.486(3) 0.059(15) Uiso 1 1 d . . .
C28 C 0.0105(4) 0.7396(11) 0.2797(7) 0.065(3) Uiso 0.50 1 d P . .
H17 H 0.2311(12) 0.351(4) 0.463(2) 0.024(9) Uiso 1 1 d . . .
H6 H 0.4431(12) 0.667(4) 0.261(2) 0.025(9) Uiso 1 1 d . . .
H4 H 0.3627(11) 0.907(3) 0.200(2) 0.017(8) Uiso 1 1 d . . .
H1 H 0.3928(11) 0.529(4) 0.167(2) 0.016(8) Uiso 1 1 d . . .
H9 H 0.3795(12) 0.785(4) -0.023(2) 0.029(10) Uiso 1 1 d . . .
H15 H 0.4554(13) 0.704(4) 0.051(3) 0.037(11) Uiso 1 1 d . . .
H28 H 0.4372(16) 0.592(5) 0.431(3) 0.054(14) Uiso 1 1 d . . .
H20 H 0.3096(18) 0.621(6) 0.667(4) 0.074(18) Uiso 1 1 d . . .
Cl3 Cl 0.04310(12) 0.8206(3) 0.2343(3) 0.0548(11) Uiso 0.538(12) 1 d P . .
C19 C 0.30531(10) 0.6372(3) 0.48022(19) 0.0245(7) Uani 1 1 d . . .
C17B C 0.3467(7) 0.812(2) 0.5479(14) 0.023(6) Uiso 0.152(11) 1 d P A 2
C18B C 0.3504(7) 0.698(2) 0.4959(13) 0.019(5) Uiso 0.152(11) 1 d P A 2
Cl4 Cl 0.03394(14) 0.8399(4) 0.2035(4) 0.0566(12) Uiso 0.462(12) 1 d P . .

loop_
_atom_site_aniso_label
_atom_site_aniso_U_11
_atom_site_aniso_U_22
_atom_site_aniso_U_33
_atom_site_aniso_U_23
_atom_site_aniso_U_13
_atom_site_aniso_U_12
V1 0.0180(3) 0.0206(3) 0.0108(3) -0.00073(19) 0.00411(19) -0.00256(19)
N1 0.0193(12) 0.0200(12) 0.0113(12) 0.0004(10) 0.0032(9) -0.0001(10)
N2 0.0224(13) 0.0306(15) 0.0168(13) -0.0005(11) 0.0045(10) -0.0058(11)
N3 0.0172(11) 0.0210(12) 0.0126(12) -0.0015(10) 0.0049(9) -0.0022(10)
Cl2 0.0195(4) 0.0344(4) 0.0182(4) -0.0012(3) 0.0007(3) -0.0007(3)
Cl1 0.0381(4) 0.0216(4) 0.0195(4) 0.0019(3) 0.0057(3) 0.0018(3)
C1 0.0180(13) 0.0199(14) 0.0109(13) -0.0006(11) 0.0063(11) -0.0022(11)
C2 0.0301(17) 0.0199(15) 0.0181(15) -0.0028(12) 0.0069(13) -0.0041(13)
C3 0.0227(15) 0.0242(16) 0.0158(15) 0.0044(12) 0.0041(12) 0.0029(12)
C4 0.0189(14) 0.0271(16) 0.0159(15) 0.0017(13) 0.0026(11) -0.0024(12)
C5 0.0350(18) 0.0226(16) 0.0167(15) -0.0037(13) 0.0125(13) -0.0022(13)
C6 0.0311(17) 0.0296(17) 0.0162(15) -0.0012(13) 0.0083(13) -0.0050(14)
C7 0.0279(16) 0.0241(16) 0.0175(15) 0.0027(13) 0.0060(13) 0.0008(13)
C8 0.0279(16) 0.0269(17) 0.0174(15) -0.0002(13) 0.0060(13) -0.0075(13)
C9 0.0216(15) 0.0341(18) 0.0207(16) 0.0023(14) 0.0081(13) -0.0031(13)
C10 0.0308(18) 0.0330(19) 0.0268(18) 0.0047(15) 0.0158(15) 0.0062(15)
C11 0.0219(15) 0.0297(17) 0.0207(16) 0.0006(14) 0.0032(12) -0.0056(13)
C12 0.0186(14) 0.0308(18) 0.0255(17) 0.0103(14) 0.0032(12) -0.0013(13)
C13 0.0203(14) 0.0314(17) 0.0215(16) 0.0116(13) 0.0085(12) 0.0028(13)
C14 0.0162(13) 0.0318(17) 0.0173(15) 0.0065(13) 0.0037(11) 0.0037(12)
C15 0.0277(17) 0.0328(18) 0.0178(16) 0.0027(14) 0.0103(13) 0.0061(14)
C20 0.0212(14) 0.0200(14) 0.0130(13) -0.0053(11) 0.0061(11) -0.0046(11)
C21 0.0223(14) 0.0242(15) 0.0126(14) -0.0036(12) 0.0051(11) 0.0005(12)
C22 0.0279(15) 0.0237(16) 0.0150(15) -0.0036(12) 0.0081(12) -0.0014(13)
C23 0.0253(15) 0.0316(17) 0.0174(15) -0.0086(13) 0.0097(12) -0.0108(13)
C24 0.0200(15) 0.0330(17) 0.0146(14) -0.0072(13) 0.0054(12) -0.0057(13)
C25 0.0207(14) 0.0272(16) 0.0140(14) -0.0016(12) 0.0037(11) -0.0004(12)
C26 0.0238(16) 0.0281(18) 0.0215(17) 0.0019(15) 0.0065(13) 0.0044(14)
C27 0.0266(17) 0.0263(17) 0.0294(19) 0.0039(15) 0.0062(15) 0.0057(13)
C19 0.0247(16) 0.0347(18) 0.0146(15) -0.0022(13) 0.0056(12) -0.0069(13)

loop_
_atom_type_symbol
_atom_type_description
_atom_type_scat_dispersion_real
_atom_type_scat_dispersion_imag
_atom_type_scat_source
C C 0.0033 0.0016 'International Tables Vol C Tables 4.2.6.8 and 6.1.1.4'
H H 0.0000 0.0000 'International Tables Vol C Tables 4.2.6.8 and 6.1.1.4'
Cl Cl 0.1484 0.1585 'International Tables Vol C Tables 4.2.6.8 and 6.1.1.4'
N N 0.0061 0.0033 'International Tables Vol C Tables 4.2.6.8 and 6.1.1.4'
V V 0.3005 0.5294 'International Tables Vol C Tables 4.2.6.8 and 6.1.1.4'

loop_
_geom_angle_atom_site_label_1
_geom_angle_atom_site_label_2
_geom_angle_atom_site_label_3
_geom_angle
_geom_angle_site_symmetry_1
_geom_angle_site_symmetry_3
N1 V1 N3 97.43(12) . .
N1 V1 N2 175.05(12) . .
N3 V1 N2 78.38(10) . .
N1 V1 Cl1 97.82(9) . .
N3 V1 Cl1 118.52(8) . .
N2 V1 Cl1 86.57(8) . .
N1 V1 Cl2 95.58(9) . .
N3 V1 Cl2 117.56(8) . .
N2 V1 Cl2 84.17(8) . .
Cl1 V1 Cl2 119.60(4) . .
C1 N1 V1 168.7(2) . .
C19 N2 C11 119.4(3) . .
C19 N2 V1 112.9(2) . .
C11 N2 V1 127.5(2) . .
C20 N3 C18A 113.8(2) . .
C20 N3 C18B 116.7(8) . .
C18A N3 C18B 28.8(8) . .
C20 N3 V1 122.38(19) . .
C18A N3 V1 122.5(2) . .
C18B N3 V1 118.2(8) . .
N1 C1 C2 107.1(2) . .
N1 C1 C4 112.4(2) . .
C2 C1 C4 110.0(3) . .
N1 C1 C3 108.4(2) . .
C2 C1 C3 109.3(2) . .
C4 C1 C3 109.4(2) . .
C1 C2 C5 109.4(3) . .
C1 C2 H2 110(2) . .
C5 C2 H2 109(2) . .
C1 C2 H1 106(2) . .
C5 C2 H1 109(2) . .
H2 C2 H1 113(3) . .
C7 C3 C1 109.4(3) . .
C7 C3 H3 110(2) . .
C1 C3 H3 109(2) . .
C7 C3 H4 111(2) . .
C1 C3 H4 109(2) . .
H3 C3 H4 109(3) . .
C1 C4 C9 108.4(2) . .
C1 C4 H5 108(2) . .
C9 C4 H5 111(2) . .
C1 C4 H6 104(2) . .
C9 C4 H6 118(2) . .
H5 C4 H6 107(3) . .
C6 C5 C10 109.4(3) . .
C6 C5 C2 109.4(3) . .
C10 C5 C2 109.8(3) . .
C6 C5 H7 110(3) . .
C10 C5 H7 108(3) . .
C2 C5 H7 110(3) . .
C5 C6 C7 109.7(3) . .
C5 C6 H8 111(2) . .
C7 C6 H8 108(2) . .
C5 C6 H9 111(2) . .
C7 C6 H9 109(2) . .
H8 C6 H9 108(3) . .
C6 C7 C8 109.9(3) . .
C6 C7 C3 109.7(3) . .
C8 C7 C3 108.6(3) . .
C6 C7 H10 113(2) . .
C8 C7 H10 105.3(19) . .
C3 C7 H10 110.3(19) . .
C9 C8 C7 109.9(3) . .
C9 C8 H11 113(3) . .
C7 C8 H11 109(3) . .
C9 C8 H12 115(2) . .
C7 C8 H12 111(2) . .
H11 C8 H12 98(4) . .
C8 C9 C10 109.4(3) . .
C8 C9 C4 109.7(3) . .
C10 C9 C4 109.8(3) . .
C8 C9 H13 110(2) . .
C10 C9 H13 112(2) . .
C4 C9 H13 106(2) . .
C5 C10 C9 109.3(3) . .
C5 C10 H14 106(3) . .
C9 C10 H14 113(3) . .
C5 C10 H15 116(2) . .
C9 C10 H15 104(2) . .
H14 C10 H15 109(3) . .
N2 C11 C12 120.9(3) . .
N2 C11 H16 120(2) . .
C12 C11 H16 119(2) . .
C13 C12 C11 119.5(3) . .
C13 C12 H17 121(2) . .
C11 C12 H17 119(2) . .
C12 C13 C14 120.3(3) . .
C12 C13 H18 119(2) . .
C14 C13 H18 121(2) . .
C19 C14 C13 116.7(3) . .
C19 C14 C15 121.8(3) . .
C13 C14 C15 121.4(3) . .
C14 C15 C16 114.7(3) . .
C14 C15 H19 109(3) . .
C16 C15 H19 108(3) . .
C14 C15 H20 104(3) . .
C16 C15 H20 113(3) . .
H19 C15 H20 109(4) . .
C17B C16 C17A 30.2(9) . .
C17B C16 C15 114.1(9) . .
C17A C16 C15 114.1(3) . .
C16 C17A C18A 108.4(3) . .
N3 C18A C19 108.1(3) . .
N3 C18A C17A 116.2(3) . .
C19 C18A C17A 107.2(3) . .
C25 C20 C21 121.3(3) . .
C25 C20 N3 118.8(3) . .
C21 C20 N3 119.8(3) . .
C22 C21 C20 118.4(3) . .
C22 C21 C26 119.0(3) . .
C20 C21 C26 122.7(3) . .
C23 C22 C21 121.0(3) . .
C23 C22 H21 119(2) . .
C21 C22 H21 120(2) . .
C22 C23 C24 119.7(3) . .
C22 C23 H22 120.1(18) . .
C24 C23 H22 119.9(18) . .
C23 C24 C25 121.6(3) . .
C23 C24 H23 122(2) . .
C25 C24 H23 117(2) . .
C24 C25 C20 117.9(3) . .
C24 C25 C27 119.9(3) . .
C20 C25 C27 122.1(3) . .
C21 C26 H24 106(2) . .
C21 C26 H25 112(3) . .
H24 C26 H25 113(4) . .
C21 C26 H26 108(3) . .
H24 C26 H26 118(4) . .
H25 C26 H26 100(4) . .
C25 C27 H27 112(4) . .
C25 C27 H29 114(3) . .
H27 C27 H29 102(4) . .
C25 C27 H28 113(3) . .
H27 C27 H28 116(5) . .
H29 C27 H28 99(4) . .
C28 C28 Cl3 83.8(12) 2 .
C28 C28 Cl4 78.8(11) 2 2
Cl3 C28 Cl4 113.8(6) . 2
C28 C28 Cl3 61.9(10) 2 2
Cl3 C28 Cl3 113.1(6) . 2
Cl4 C28 Cl3 17.50(16) 2 2
C28 C28 Cl4 68.5(11) 2 .
Cl3 C28 Cl4 15.89(17) . .
Cl4 C28 Cl4 105.1(6) 2 .
Cl3 C28 Cl4 100.7(5) 2 .
Cl4 Cl3 C28 110.5(6) . .
Cl4 Cl3 C28 77.4(6) . 2
C28 Cl3 C28 34.3(7) . 2
N2 C19 C14 123.1(3) . .
N2 C19 C18A 115.7(3) . .
C14 C19 C18A 121.2(3) . .
N2 C19 C18B 110.7(8) . .
C14 C19 C18B 118.7(8) . .
C18A C19 C18B 28.2(8) . .
C16 C17B C18B 119.3(18) . .
C17B C18B N3 114.4(17) . .
C17B C18B C19 101.8(15) . .
N3 C18B C19 105.9(13) . .
Cl3 Cl4 C28 85.1(6) . 2
Cl3 Cl4 C28 53.6(6) . .
C28 Cl4 C28 32.6(6) 2 .

loop_
_geom_bond_atom_site_label_1
_geom_bond_atom_site_label_2
_geom_bond_distance
_geom_bond_site_symmetry_2
V1 N1 1.645(2) .
V1 N3 1.857(3) .
V1 N2 2.202(3) .
V1 Cl1 2.2604(10) .
V1 Cl2 2.2748(9) .
N1 C1 1.430(4) .
N2 C19 1.338(4) .
N2 C11 1.350(4) .
N3 C20 1.436(4) .
N3 C18A 1.484(4) .
N3 C18B 1.50(2) .
C1 C2 1.532(4) .
C1 C4 1.532(4) .
C1 C3 1.537(4) .
C2 C5 1.534(4) .
C2 H2 0.98(4) .
C2 H1 0.91(4) .
C3 C7 1.535(4) .
C3 H3 1.01(4) .
C3 H4 0.99(4) .
C4 C9 1.546(4) .
C4 H5 1.04(4) .
C4 H6 0.97(4) .
C5 C6 1.524(5) .
C5 C10 1.529(5) .
C5 H7 0.95(5) .
C6 C7 1.524(5) .
C6 H8 1.04(4) .
C6 H9 0.99(4) .
C7 C8 1.526(5) .
C7 H10 1.05(4) .
C8 C9 1.518(5) .
C8 H11 0.93(5) .
C8 H12 1.04(4) .
C9 C10 1.534(5) .
C9 H13 0.94(3) .
C10 H14 0.97(5) .
C10 H15 1.01(4) .
C11 C12 1.378(5) .
C11 H16 0.95(4) .
C12 C13 1.376(5) .
C12 H17 1.01(4) .
C13 C14 1.397(5) .
C13 H18 0.92(3) .
C14 C19 1.387(4) .
C14 C15 1.501(5) .
C15 C16 1.531(5) .
C15 H19 0.94(4) .
C15 H20 0.98(6) .
C16 C17B 1.46(2) .
C16 C17A 1.526(5) .
C17A C18A 1.530(5) .
C18A C19 1.508(5) .
C20 C25 1.401(4) .
C20 C21 1.404(4) .
C21 C22 1.400(4) .
C21 C26 1.501(4) .
C22 C23 1.375(5) .
C22 H21 0.96(3) .
C23 C24 1.385(5) .
C23 H22 1.00(3) .
C24 C25 1.392(4) .
C24 H23 1.00(4) .
C25 C27 1.496(5) .
C26 H24 0.82(4) .
C26 H25 0.87(5) .
C26 H26 0.99(5) .
C27 H27 0.91(6) .
C27 H29 1.04(5) .
C27 H28 0.98(5) .
C28 C28 1.06(2) 2
C28 Cl3 1.661(12) .
C28 Cl4 1.833(12) 2
C28 Cl3 1.872(12) 2
C28 Cl4 1.933(13) .
Cl3 Cl4 0.565(4) .
Cl3 C28 1.872(12) 2
C19 C18B 1.54(2) .
C17B C18B 1.48(3) .
Cl4 C28 1.834(12) 2

loop_
_geom_torsion_atom_site_label_1
_geom_torsion_atom_site_label_2
_geom_torsion_atom_site_label_3
_geom_torsion_atom_site_label_4
_geom_torsion
_geom_torsion_site_symmetry_1
_geom_torsion_site_symmetry_4
N3 V1 N1 C1 -147.9(11) . .
N2 V1 N1 C1 -116.0(15) . .
Cl1 V1 N1 C1 91.8(11) . .
Cl2 V1 N1 C1 -29.1(11) . .
N1 V1 N2 C19 -30.4(14) . .
N3 V1 N2 C19 2.1(2) . .
Cl1 V1 N2 C19 122.1(2) . .
Cl2 V1 N2 C19 -117.7(2) . .
N1 V1 N2 C11 154.5(12) . .
N3 V1 N2 C11 -173.1(3) . .
Cl1 V1 N2 C11 -53.0(3) . .
Cl2 V1 N2 C11 67.2(3) . .
N1 V1 N3 C20 -0.2(2) . .
N2 V1 N3 C20 -177.6(2) . .
Cl1 V1 N3 C20 102.9(2) . .
Cl2 V1 N3 C20 -100.5(2) . .
N1 V1 N3 C18A 165.8(3) . .
N2 V1 N3 C18A -11.5(3) . .
Cl1 V1 N3 C18A -91.1(3) . .
Cl2 V1 N3 C18A 65.5(3) . .
N1 V1 N3 C18B -161.0(10) . .
N2 V1 N3 C18B 21.6(10) . .
Cl1 V1 N3 C18B -57.9(10) . .
Cl2 V1 N3 C18B 98.7(10) . .
V1 N1 C1 C2 -48.9(12) . .
V1 N1 C1 C4 -169.9(10) . .
V1 N1 C1 C3 69.0(12) . .
N1 C1 C2 C5 177.3(3) . .
C4 C1 C2 C5 -60.2(3) . .
C3 C1 C2 C5 60.0(3) . .
N1 C1 C3 C7 -176.0(2) . .
C2 C1 C3 C7 -59.5(3) . .
C4 C1 C3 C7 61.0(3) . .
N1 C1 C4 C9 179.5(3) . .
C2 C1 C4 C9 60.2(3) . .
C3 C1 C4 C9 -59.9(3) . .
C1 C2 C5 C6 -60.4(3) . .
C1 C2 C5 C10 59.7(4) . .
C10 C5 C6 C7 -59.9(3) . .
C2 C5 C6 C7 60.4(3) . .
C5 C6 C7 C8 59.2(3) . .
C5 C6 C7 C3 -60.1(3) . .
C1 C3 C7 C6 59.5(3) . .
C1 C3 C7 C8 -60.5(3) . .
C6 C7 C8 C9 -59.2(3) . .
C3 C7 C8 C9 60.7(3) . .
C7 C8 C9 C10 59.5(3) . .
C7 C8 C9 C4 -60.9(3) . .
C1 C4 C9 C8 60.0(3) . .
C1 C4 C9 C10 -60.3(3) . .
C6 C5 C10 C9 60.3(4) . .
C2 C5 C10 C9 -59.8(4) . .
C8 C9 C10 C5 -60.1(4) . .
C4 C9 C10 C5 60.3(4) . .
C19 N2 C11 C12 -1.4(5) . .
V1 N2 C11 C12 173.4(2) . .
N2 C11 C12 C13 -1.0(5) . .
C11 C12 C13 C14 1.9(5) . .
C12 C13 C14 C19 -0.4(5) . .
C12 C13 C14 C15 -177.1(3) . .
C19 C14 C15 C16 -4.6(5) . .
C13 C14 C15 C16 172.0(3) . .
C14 C15 C16 C17B 11.0(11) . .
C14 C15 C16 C17A -22.1(4) . .
C17B C16 C17A C18A -40.1(17) . .
C15 C16 C17A C18A 56.7(4) . .
C20 N3 C18A C19 -175.0(3) . .
C18B N3 C18A C19 -72.4(16) . .
V1 N3 C18A C19 17.8(4) . .
C20 N3 C18A C17A -54.6(4) . .
C18B N3 C18A C17A 48.0(16) . .
V1 N3 C18A C17A 138.3(3) . .
C16 C17A C18A N3 176.2(3) . .
C16 C17A C18A C19 -62.9(4) . .
C18A N3 C20 C25 103.8(3) . .
C18B N3 C20 C25 72.0(11) . .
V1 N3 C20 C25 -89.0(3) . .
C18A N3 C20 C21 -79.7(4) . .
C18B N3 C20 C21 -111.4(10) . .
V1 N3 C20 C21 87.5(3) . .
C25 C20 C21 C22 -0.1(4) . .
N3 C20 C21 C22 -176.6(3) . .
C25 C20 C21 C26 179.6(3) . .
N3 C20 C21 C26 3.2(4) . .
C20 C21 C22 C23 -0.5(4) . .
C26 C21 C22 C23 179.7(3) . .
C21 C22 C23 C24 0.2(5) . .
C22 C23 C24 C25 0.8(5) . .
C23 C24 C25 C20 -1.3(5) . .
C23 C24 C25 C27 176.3(3) . .
C21 C20 C25 C24 1.0(4) . .
N3 C20 C25 C24 177.5(3) . .
C21 C20 C25 C27 -176.5(3) . .
N3 C20 C25 C27 -0.1(4) . .
C28 C28 Cl3 Cl4 15.8(9) 2 .
Cl4 C28 Cl3 Cl4 -59.1(9) 2 .
Cl3 C28 Cl3 Cl4 -40.0(9) 2 .
Cl4 C28 Cl3 C28 -74.9(8) 2 2
Cl3 C28 Cl3 C28 -55.8(7) 2 2
Cl4 C28 Cl3 C28 -15.8(9) . 2
C11 N2 C19 C14 3.1(5) . .
V1 N2 C19 C14 -172.5(3) . .
C11 N2 C19 C18A -177.5(3) . .
V1 N2 C19 C18A 7.0(4) . .
C11 N2 C19 C18B 152.3(10) . .
V1 N2 C19 C18B -23.3(10) . .
C13 C14 C19 N2 -2.2(5) . .
C15 C14 C19 N2 174.5(3) . .
C13 C14 C19 C18A 178.4(3) . .
C15 C14 C19 C18A -4.9(5) . .
C13 C14 C19 C18B -149.1(10) . .
C15 C14 C19 C18B 27.6(11) . .
N3 C18A C19 N2 -14.6(4) . .
C17A C18A C19 N2 -140.5(3) . .
N3 C18A C19 C14 164.9(3) . .
C17A C18A C19 C14 39.0(5) . .
N3 C18A C19 C18B 71.5(16) . .
C17A C18A C19 C18B -54.5(16) . .
C17A C16 C17B C18B 52.8(18) . .
C15 C16 C17B C18B -44(2) . .
C16 C17B C18B N3 174.9(14) . .
C16 C17B C18B C19 61(2) . .
C20 N3 C18B C17B 48(2) . .
C18A N3 C18B C17B -43.5(16) . .
V1 N3 C18B C17B -150.4(14) . .
C20 N3 C18B C19 158.9(8) . .
C18A N3 C18B C19 67.7(15) . .
V1 N3 C18B C19 -39.2(16) . .
N2 C19 C18B C17B 157.7(13) . .
C14 C19 C18B C17B -51.5(18) . .
C18A C19 C18B C17B 51.6(16) . .
N2 C19 C18B N3 37.9(15) . .
C14 C19 C18B N3 -171.4(7) . .
C18A C19 C18B N3 -68.2(16) . .
C28 Cl3 Cl4 C28 -9.1(6) . 2
C28 Cl3 Cl4 C28 9.1(6) 2 .
C28 C28 Cl4 Cl3 -163.1(10) 2 .
Cl4 C28 Cl4 Cl3 125.7(8) 2 .
Cl3 C28 Cl4 Cl3 143.0(8) 2 .
Cl3 C28 Cl4 C28 163.1(10) . 2
Cl4 C28 Cl4 C28 -71.3(9) 2 2
Cl3 C28 Cl4 C28 -53.9(8) 2 2
